data_2210013
loop_
_publ_author_name
'Qing-Xiang Liu'
'Li-Na Yin'
'Feng-Jin Cheng'
'Jian-Hua Guo'
'Hai-Bin Song'

_publ_section_title
;
 1-(9-Anthracenylmethyl)-3-butylbenzimidazolium hexafluorophosphate
;
_journal_coeditor_code WK2016
_journal_issue 8
_journal_name_full 'Acta Crystallographica Section E'
_journal_page_first o3604
_journal_page_last o3605
_journal_paper_doi 10.1107/S160053680602873X
_journal_volume 62
_journal_year 2006
_chemical_formula_iupac 'C26 H25 N2  +, P1 F6 -'
_chemical_formula_moiety 'C26 H25 N2  +, F6 P1 -'
_chemical_formula_sum 'C26 H25 F6 N2 P'
_chemical_formula_weight 510.45
_chemical_melting_point 216
_chemical_name_systematic
;
1-(9-Anthracenylmethyl)-3-butylbenzimidazolium hexafluorophosphate
;
_space_group_IT_number 2
_symmetry_cell_setting triclinic
_symmetry_space_group_name_Hall '-P 1'
_symmetry_space_group_name_H-M 'P -1'
_atom_sites_solution_hydrogens geom
_atom_sites_solution_primary direct
_atom_sites_solution_secondary difmap
_audit_creation_method SHELXL-97
_cell_angle_alpha 112.956(8)
_cell_angle_beta 109.260(8)
_cell_angle_gamma 91.257(8)
_cell_formula_units_Z 2
_cell_length_a 9.568(5)
_cell_length_b 11.818(7)
_cell_length_c 12.523(7)
_cell_measurement_reflns_used 1175
_cell_measurement_temperature 293(2)
_cell_measurement_theta_max 21.01
_cell_measurement_theta_min 2.71
_cell_volume 1212.3(12)
_computing_cell_refinement SMART
_computing_data_collection 'SMART (Bruker, 2000)'
_computing_data_reduction 'SAINT (Bruker, 2000)'
_computing_molecular_graphics 'SHELXTL (Sheldrick, 1997b)'
_computing_publication_material SHELXTL
_computing_structure_refinement 'SHELXL97 (Sheldrick, 1997a)'
_computing_structure_solution 'SHELXS97 (Sheldrick, 1997a)'
_diffrn_ambient_temperature 293(2)
_diffrn_measured_fraction_theta_full 0.980
_diffrn_measured_fraction_theta_max 0.980
_diffrn_measurement_device_type 'Bruker SMART CCD area-detector'
_diffrn_measurement_method '\f and \w'
_diffrn_radiation_monochromator graphite
_diffrn_radiation_source 'fine-focus sealed tube'
_diffrn_radiation_type MoK\a
_diffrn_radiation_wavelength 0.71073
_diffrn_reflns_av_R_equivalents 0.0426
_diffrn_reflns_av_sigmaI/netI 0.0857
_diffrn_reflns_limit_h_max 11
_diffrn_reflns_limit_h_min -11
_diffrn_reflns_limit_k_max 11
_diffrn_reflns_limit_k_min -14
_diffrn_reflns_limit_l_max 14
_diffrn_reflns_limit_l_min -9
_diffrn_reflns_number 6505
_diffrn_reflns_theta_full 25.03
_diffrn_reflns_theta_max 25.03
_diffrn_reflns_theta_min 1.90
_exptl_absorpt_coefficient_mu 0.177
_exptl_absorpt_correction_T_max 0.9722
_exptl_absorpt_correction_T_min 0.9621
_exptl_absorpt_correction_type multi-scan
_exptl_absorpt_process_details '(SADABS; Sheldrick, 1996)'
_exptl_crystal_colour yellow
_exptl_crystal_density_diffrn 1.398
_exptl_crystal_density_method 'not measured'
_exptl_crystal_description prism
_exptl_crystal_F_000 528
_exptl_crystal_size_max 0.22
_exptl_crystal_size_mid 0.18
_exptl_crystal_size_min 0.16
_refine_diff_density_max 0.415
_refine_diff_density_min -0.317
_refine_ls_extinction_coef 0.006(4)
_refine_ls_extinction_expression Fc^*^=kFc[1+0.001xFc^2^\l^3^/sin(2\q)]^-1/4^
_refine_ls_extinction_method SHELXL97
_refine_ls_goodness_of_fit_ref 0.975
_refine_ls_hydrogen_treatment constr
_refine_ls_matrix_type full
_refine_ls_number_parameters 370
_refine_ls_number_reflns 4200
_refine_ls_number_restraints 36
_refine_ls_restrained_S_all 0.990
_refine_ls_R_factor_all 0.1282
_refine_ls_R_factor_gt 0.0730
_refine_ls_shift/su_max 0.000
_refine_ls_shift/su_mean 0.000
_refine_ls_structure_factor_coef Fsqd
_refine_ls_weighting_details 'calc w=1/[\s^2^(Fo^2^)+(0.1446P)^2^] where P=(Fo^2^+2Fc^2^)/3'
_refine_ls_weighting_scheme calc
_refine_ls_wR_factor_gt 0.1943
_refine_ls_wR_factor_ref 0.2356
_reflns_number_gt 2271
_reflns_number_total 4200
_reflns_threshold_expression I>2\s(I)
_cod_data_source_file wk2016.cif
_cod_data_source_block 3
_cod_database_code 2210013
_cod_database_fobs_code 2210013

loop_
_symmetry_equiv_pos_as_xyz
'x, y, z'
'-x, -y, -z'

loop_
_atom_site_type_symbol
_atom_site_label
_atom_site_fract_x
_atom_site_fract_y
_atom_site_fract_z
_atom_site_U_iso_or_equiv
_atom_site_adp_type
_atom_site_calc_flag
_atom_site_refinement_flags
_atom_site_occupancy
_atom_site_disorder_assembly
_atom_site_disorder_group
P P1 0.0152(4) 0.8875(2) 0.27897(18) 0.0611(9) Uani d PD 0.677(4) A 1
F F1 -0.1043(5) 0.7678(4) 0.1681(4) 0.1087(15) Uani d PD 0.677(4) A 1
F F2 0.1146(6) 0.7963(5) 0.3210(6) 0.139(3) Uani d PD 0.677(4) A 1
F F3 0.1314(8) 1.0029(4) 0.3902(4) 0.153(4) Uani d PD 0.677(4) A 1
F F4 -0.0701(6) 0.8817(5) 0.3665(5) 0.1437(19) Uani d PD 0.677(4) A 1
F F5 -0.0920(6) 0.9749(4) 0.2415(5) 0.135(2) Uani d PD 0.677(4) A 1
F F6 0.0940(7) 0.8839(8) 0.1881(5) 0.165(3) Uani d PD 0.677(4) A 1
P P1' 0.0381(8) 0.9013(6) 0.2785(6) 0.105(4) Uani d PD 0.323(4) A 2
F F1' -0.1212(9) 0.8187(8) 0.1846(9) 0.1087(15) Uani d PD 0.323(4) A 2
F F3' 0.1954(9) 0.9837(10) 0.3732(9) 0.127(5) Uani d PD 0.323(4) A 2
F F4' -0.0417(13) 0.9952(9) 0.3580(10) 0.1437(19) Uani d PD 0.323(4) A 2
F F2' 0.0489(12) 0.8234(8) 0.3580(8) 0.098(5) Uani d PD 0.323(4) A 2
F F5' 0.0224(9) 0.9788(7) 0.1989(7) 0.094(3) Uani d PD 0.323(4) A 2
F F6' 0.1161(12) 0.8069(7) 0.1992(9) 0.104(4) Uani d PD 0.323(4) A 2
N N1 0.5511(3) -0.0069(3) 0.3001(3) 0.0629(9) Uani d . 1 . .
N N2 0.7033(3) 0.1554(2) 0.3367(3) 0.0578(8) Uani d . 1 . .
C C1 0.7889(4) 0.4618(3) 0.4448(3) 0.0604(10) Uani d . 1 . .
C C2 0.7342(5) 0.4620(5) 0.5378(4) 0.0814(12) Uani d . 1 . .
H H2 0.7293 0.3900 0.5509 0.098 Uiso calc R 1 . .
C C3 0.6895(5) 0.5613(7) 0.6066(5) 0.1069(18) Uani d . 1 . .
H H3 0.6535 0.5570 0.6656 0.128 Uiso calc R 1 . .
C C4 0.6964(5) 0.6724(6) 0.5908(5) 0.1067(18) Uani d . 1 . .
H H4 0.6679 0.7419 0.6410 0.128 Uiso calc R 1 . .
C C5 0.7448(5) 0.6784(4) 0.5024(5) 0.0875(14) Uani d . 1 . .
H H5 0.7476 0.7521 0.4920 0.105 Uiso calc R 1 . .
C C6 0.7912(4) 0.5744(3) 0.4254(4) 0.0628(10) Uani d . 1 . .
C C7 0.8407(4) 0.5776(4) 0.3342(4) 0.0677(11) Uani d . 1 . .
H H7 0.8427 0.6506 0.3225 0.081 Uiso calc R 1 . .
C C8 0.8873(4) 0.4767(4) 0.2597(3) 0.0628(10) Uani d . 1 . .
C C9 0.9369(5) 0.4814(5) 0.1660(4) 0.0889(14) Uani d . 1 . .
H H9 0.9383 0.5546 0.1548 0.107 Uiso calc R 1 . .
C C10 0.9817(6) 0.3842(7) 0.0934(5) 0.1031(17) Uani d . 1 . .
H H10 1.0122 0.3897 0.0322 0.124 Uiso calc R 1 . .
C C11 0.9819(5) 0.2743(6) 0.1108(5) 0.0983(16) Uani d . 1 . .
H H11 1.0124 0.2066 0.0601 0.118 Uiso calc R 1 . .
C C12 0.9386(4) 0.2640(4) 0.1999(4) 0.0813(13) Uani d . 1 . .
H H12 0.9416 0.1898 0.2095 0.098 Uiso calc R 1 . .
C C13 0.8884(4) 0.3640(3) 0.2795(3) 0.0601(10) Uani d . 1 . .
C C14 0.8390(4) 0.3605(3) 0.3721(3) 0.0584(10) Uani d . 1 . .
C C15 0.8483(4) 0.2444(3) 0.3968(4) 0.0722(12) Uani d . 1 . .
H H15A 0.9224 0.2013 0.3672 0.087 Uiso calc R 1 . .
H H15B 0.8835 0.2697 0.4862 0.087 Uiso calc R 1 . .
C C16 0.5743(4) 0.1405(3) 0.2336(3) 0.0549(9) Uani d . 1 . .
C C17 0.5305(4) 0.2061(4) 0.1603(4) 0.0703(11) Uani d . 1 . .
H H17 0.5930 0.2756 0.1737 0.084 Uiso calc R 1 . .
C C18 0.3902(4) 0.1633(4) 0.0669(4) 0.0766(12) Uani d . 1 . .
H H18 0.3579 0.2051 0.0161 0.092 Uiso calc R 1 . .
C C19 0.2953(4) 0.0597(4) 0.0458(4) 0.0783(12) Uani d . 1 . .
H H19 0.2017 0.0339 -0.0185 0.094 Uiso calc R 1 . .
C C20 0.3370(4) -0.0055(4) 0.1181(4) 0.0724(11) Uani d . 1 . .
H H20 0.2736 -0.0745 0.1048 0.087 Uiso calc R 1 . .
C C21 0.4773(4) 0.0367(3) 0.2114(3) 0.0561(9) Uani d . 1 . .
C C22 0.6851(4) 0.0664(3) 0.3710(3) 0.0616(10) Uani d . 1 . .
H H22 0.7562 0.0556 0.4363 0.074 Uiso calc R 1 . .
C C23 0.4932(5) -0.1165(4) 0.3130(4) 0.0802(13) Uani d . 1 . .
H H23A 0.3927 -0.1099 0.3140 0.096 Uiso calc R 1 . .
H H23B 0.5564 -0.1145 0.3925 0.096 Uiso calc R 1 . .
C C24 0.4878(5) -0.2396(4) 0.2109(5) 0.0872(14) Uani d . 1 . .
H H24A 0.5893 -0.2512 0.2154 0.105 Uiso calc R 1 . .
H H24B 0.4329 -0.2393 0.1307 0.105 Uiso calc R 1 . .
C C25 0.4119(6) -0.3479(4) 0.2214(5) 0.1031(16) Uani d . 1 . .
H H25A 0.4649 -0.3456 0.3031 0.124 Uiso calc R 1 . .
H H25B 0.3097 -0.3368 0.2146 0.124 Uiso calc R 1 . .
C C26 0.4084(7) -0.4728(5) 0.1242(6) 0.133(2) Uani d . 1 . .
H H26A 0.3589 -0.5367 0.1352 0.199 Uiso calc R 1 . .
H H26B 0.5094 -0.4857 0.1319 0.199 Uiso calc R 1 . .
H H26C 0.3547 -0.4764 0.0429 0.199 Uiso calc R 1 . .

loop_
_atom_site_aniso_label
_atom_site_aniso_U_11
_atom_site_aniso_U_22
_atom_site_aniso_U_33
_atom_site_aniso_U_12
_atom_site_aniso_U_13
_atom_site_aniso_U_23
P1 0.0774(17) 0.0579(13) 0.0434(12) 0.0118(11) 0.0185(11) 0.0196(10)
F1 0.099(2) 0.073(3) 0.120(3) 0.007(2) 0.002(2) 0.038(3)
F2 0.111(4) 0.138(4) 0.171(7) 0.057(4) 0.032(4) 0.082(4)
F3 0.199(7) 0.073(3) 0.094(4) -0.058(4) -0.053(4) 0.037(3)
F4 0.187(5) 0.151(4) 0.155(4) 0.062(4) 0.111(4) 0.085(4)
F5 0.152(5) 0.109(3) 0.145(4) 0.067(3) 0.030(4) 0.072(3)
F6 0.158(6) 0.239(10) 0.118(4) -0.021(7) 0.082(4) 0.072(6)
P1' 0.081(5) 0.121(7) 0.158(9) 0.040(4) 0.033(5) 0.110(6)
F1' 0.099(2) 0.073(3) 0.120(3) 0.007(2) 0.002(2) 0.038(3)
F3' 0.091(7) 0.114(10) 0.143(11) 0.010(6) 0.020(7) 0.042(8)
F4' 0.187(5) 0.151(4) 0.155(4) 0.062(4) 0.111(4) 0.085(4)
F2' 0.134(11) 0.084(7) 0.072(5) -0.028(7) -0.006(6) 0.066(5)
F5' 0.087(6) 0.117(7) 0.112(6) 0.040(5) 0.028(5) 0.090(6)
F6' 0.130(8) 0.081(6) 0.098(7) 0.021(6) 0.062(6) 0.016(5)
N1 0.0499(17) 0.0609(18) 0.077(2) -0.0045(15) 0.0079(16) 0.0413(16)
N2 0.0454(16) 0.0509(16) 0.0709(19) -0.0032(13) 0.0044(14) 0.0341(15)
C1 0.0396(18) 0.067(2) 0.062(2) -0.0053(17) 0.0023(17) 0.0287(19)
C2 0.059(2) 0.098(3) 0.078(3) -0.007(2) 0.012(2) 0.039(3)
C3 0.073(3) 0.144(5) 0.085(3) -0.002(3) 0.028(3) 0.032(4)
C4 0.069(3) 0.122(5) 0.097(4) 0.028(3) 0.023(3) 0.020(3)
C5 0.061(3) 0.073(3) 0.102(4) 0.009(2) 0.004(3) 0.032(3)
C6 0.045(2) 0.054(2) 0.071(2) 0.0023(16) -0.0006(18) 0.0264(19)
C7 0.057(2) 0.058(2) 0.083(3) -0.0023(18) 0.003(2) 0.043(2)
C8 0.051(2) 0.068(2) 0.062(2) -0.0058(18) 0.0032(18) 0.035(2)
C9 0.084(3) 0.099(4) 0.080(3) -0.008(3) 0.015(3) 0.048(3)
C10 0.089(4) 0.133(5) 0.076(3) -0.006(3) 0.025(3) 0.039(3)
C11 0.077(3) 0.108(4) 0.075(3) 0.004(3) 0.018(3) 0.012(3)
C12 0.067(3) 0.071(3) 0.081(3) -0.001(2) 0.009(2) 0.022(2)
C13 0.047(2) 0.053(2) 0.063(2) -0.0056(16) 0.0043(18) 0.0211(18)
C14 0.0415(19) 0.052(2) 0.069(2) -0.0068(16) -0.0007(17) 0.0301(18)
C15 0.047(2) 0.067(2) 0.094(3) -0.0099(18) -0.0027(19) 0.050(2)
C16 0.0422(18) 0.055(2) 0.060(2) 0.0021(16) 0.0046(16) 0.0287(17)
C17 0.052(2) 0.072(2) 0.082(3) -0.0011(19) 0.0036(19) 0.045(2)
C18 0.060(2) 0.086(3) 0.083(3) 0.012(2) 0.004(2) 0.054(2)
C19 0.050(2) 0.083(3) 0.079(3) -0.002(2) -0.003(2) 0.035(2)
C20 0.051(2) 0.072(2) 0.082(3) -0.0038(19) 0.007(2) 0.036(2)
C21 0.0461(19) 0.054(2) 0.063(2) 0.0009(16) 0.0108(17) 0.0279(17)
C22 0.052(2) 0.064(2) 0.068(2) 0.0029(18) 0.0064(18) 0.0400(19)
C23 0.072(3) 0.075(3) 0.098(3) -0.011(2) 0.015(2) 0.055(3)
C24 0.072(3) 0.073(3) 0.114(4) -0.001(2) 0.016(3) 0.052(3)
C25 0.089(3) 0.079(3) 0.139(4) -0.008(3) 0.018(3) 0.065(3)
C26 0.128(5) 0.080(4) 0.158(5) -0.008(3) 0.014(4) 0.051(4)

loop_
_atom_type_symbol
_atom_type_description
_atom_type_scat_dispersion_real
_atom_type_scat_dispersion_imag
_atom_type_scat_source
C C 0.0033 0.0016 'International Tables Vol C Tables 4.2.6.8 and 6.1.1.4'
H H 0.0000 0.0000 'International Tables Vol C Tables 4.2.6.8 and 6.1.1.4'
N N 0.0061 0.0033 'International Tables Vol C Tables 4.2.6.8 and 6.1.1.4'
F F 0.0171 0.0103 'International Tables Vol C Tables 4.2.6.8 and 6.1.1.4'
P P 0.1023 0.0942 'International Tables Vol C Tables 4.2.6.8 and 6.1.1.4'

loop_
_geom_angle_atom_site_label_1
_geom_angle_atom_site_label_2
_geom_angle_atom_site_label_3
_geom_angle
F6 P1 F5 92.9(4)
F6 P1 F3 93.0(3)
F5 P1 F3 91.2(3)
F6 P1 F2 91.4(4)
F5 P1 F2 175.5(4)
F3 P1 F2 90.1(3)
F6 P1 F4 176.2(4)
F5 P1 F4 88.6(3)
F3 P1 F4 90.5(3)
F2 P1 F4 87.0(3)
F6 P1 F1 88.5(3)
F5 P1 F1 89.8(3)
F3 P1 F1 178.2(3)
F2 P1 F1 88.8(3)
F4 P1 F1 88.0(3)
F6' P1' F5' 91.1(4)
F6' P1' F3' 90.6(5)
F5' P1' F3' 90.8(5)
F6' P1' F4' 179.4(5)
F5' P1' F4' 89.3(4)
F3' P1' F4' 89.9(4)
F6' P1' F2' 90.0(4)
F5' P1' F2' 178.4(5)
F3' P1' F2' 90.4(4)
F4' P1' F2' 89.7(4)
F6' P1' F1' 90.0(4)
F5' P1' F1' 89.7(4)
F3' P1' F1' 179.2(5)
F4' P1' F1' 89.5(5)
F2' P1' F1' 89.1(4)
C22 N1 C21 107.9(3)
C22 N1 C23 125.6(3)
C21 N1 C23 126.5(3)
C22 N2 C16 108.4(3)
C22 N2 C15 121.1(3)
C16 N2 C15 130.2(3)
C14 C1 C2 124.4(4)
C14 C1 C6 118.7(4)
C2 C1 C6 116.9(4)
C3 C2 C1 122.6(5)
C3 C2 H2 118.7
C1 C2 H2 118.7
C2 C3 C4 120.6(5)
C2 C3 H3 119.7
C4 C3 H3 119.7
C5 C4 C3 120.1(5)
C5 C4 H4 120.0
C3 C4 H4 120.0
C4 C5 C6 121.3(5)
C4 C5 H5 119.4
C6 C5 H5 119.4
C7 C6 C5 122.6(4)
C7 C6 C1 119.0(3)
C5 C6 C1 118.5(4)
C6 C7 C8 122.8(4)
C6 C7 H7 118.6
C8 C7 H7 118.6
C7 C8 C9 122.0(4)
C7 C8 C13 119.0(4)
C9 C8 C13 118.9(4)
C10 C9 C8 122.4(5)
C10 C9 H9 118.8
C8 C9 H9 118.8
C9 C10 C11 119.2(5)
C9 C10 H10 120.4
C11 C10 H10 120.4
C12 C11 C10 121.6(5)
C12 C11 H11 119.2
C10 C11 H11 119.2
C11 C12 C13 121.8(5)
C11 C12 H12 119.1
C13 C12 H12 119.1
C14 C13 C12 125.6(4)
C14 C13 C8 118.4(3)
C12 C13 C8 116.0(4)
C1 C14 C13 122.1(3)
C1 C14 C15 119.8(4)
C13 C14 C15 118.0(3)
N2 C15 C14 114.4(3)
N2 C15 H15A 108.7
C14 C15 H15A 108.7
N2 C15 H15B 108.7
C14 C15 H15B 108.7
H15A C15 H15B 107.6
C17 C16 C21 120.1(3)
C17 C16 N2 134.0(3)
C21 C16 N2 105.9(3)
C18 C17 C16 116.9(3)
C18 C17 H17 121.6
C16 C17 H17 121.6
C17 C18 C19 122.2(4)
C17 C18 H18 118.9
C19 C18 H18 118.9
C20 C19 C18 121.4(4)
C20 C19 H19 119.3
C18 C19 H19 119.3
C19 C20 C21 116.5(4)
C19 C20 H20 121.7
C21 C20 H20 121.7
C20 C21 N1 130.6(3)
C20 C21 C16 122.8(3)
N1 C21 C16 106.6(3)
N2 C22 N1 111.1(3)
N2 C22 H22 124.4
N1 C22 H22 124.4
N1 C23 C24 113.9(4)
N1 C23 H23A 108.8
C24 C23 H23A 108.8
N1 C23 H23B 108.8
C24 C23 H23B 108.8
H23A C23 H23B 107.7
C23 C24 C25 111.5(4)
C23 C24 H24A 109.3
C25 C24 H24A 109.3
C23 C24 H24B 109.3
C25 C24 H24B 109.3
H24A C24 H24B 108.0
C26 C25 C24 113.4(5)
C26 C25 H25A 108.9
C24 C25 H25A 108.9
C26 C25 H25B 108.9
C24 C25 H25B 108.9
H25A C25 H25B 107.7
C25 C26 H26A 109.5
C25 C26 H26B 109.5
H26A C26 H26B 109.5
C25 C26 H26C 109.5
H26A C26 H26C 109.5
H26B C26 H26C 109.5

loop_
_geom_bond_atom_site_label_1
_geom_bond_atom_site_label_2
_geom_bond_distance
P1 F6 1.547(4)
P1 F5 1.563(4)
P1 F3 1.570(3)
P1 F2 1.582(4)
P1 F4 1.588(4)
P1 F1 1.608(3)
P1' F6' 1.566(5)
P1' F5' 1.573(5)
P1' F3' 1.574(5)
P1' F4' 1.575(5)
P1' F2' 1.582(4)
P1' F1' 1.586(5)
N1 C22 1.335(4)
N1 C21 1.394(4)
N1 C23 1.484(5)
N2 C22 1.310(4)
N2 C16 1.408(4)
N2 C15 1.493(4)
C1 C14 1.398(5)
C1 C2 1.425(6)
C1 C6 1.443(5)
C2 C3 1.334(7)
C2 H2 0.9300
C3 C4 1.406(8)
C3 H3 0.9300
C4 C5 1.358(7)
C4 H4 0.9300
C5 C6 1.422(6)
C5 H5 0.9300
C6 C7 1.385(6)
C7 C8 1.387(5)
C7 H7 0.9300
C8 C9 1.421(6)
C8 C13 1.446(5)
C9 C10 1.339(6)
C9 H9 0.9300
C10 C11 1.398(7)
C10 H10 0.9300
C11 C12 1.356(7)
C11 H11 0.9300
C12 C13 1.429(5)
C12 H12 0.9300
C13 C14 1.403(5)
C14 C15 1.518(5)
C15 H15A 0.9700
C15 H15B 0.9700
C16 C17 1.392(5)
C16 C21 1.398(5)
C17 C18 1.378(5)
C17 H17 0.9300
C18 C19 1.391(6)
C18 H18 0.9300
C19 C20 1.375(5)
C19 H19 0.9300
C20 C21 1.378(5)
C20 H20 0.9300
C22 H22 0.9300
C23 C24 1.502(6)
C23 H23A 0.9700
C23 H23B 0.9700
C24 C25 1.528(6)
C24 H24A 0.9700
C24 H24B 0.9700
C25 C26 1.494(7)
C25 H25A 0.9700
C25 H25B 0.9700
C26 H26A 0.9600
C26 H26B 0.9600
C26 H26C 0.9600

loop_
_geom_torsion_atom_site_label_1
_geom_torsion_atom_site_label_2
_geom_torsion_atom_site_label_3
_geom_torsion_atom_site_label_4
_geom_torsion
C14 C1 C2 C3 178.9(4)
C6 C1 C2 C3 -1.4(6)
C1 C2 C3 C4 -0.7(7)
C2 C3 C4 C5 1.9(8)
C3 C4 C5 C6 -0.9(7)
C4 C5 C6 C7 179.8(4)
C4 C5 C6 C1 -1.3(6)
C14 C1 C6 C7 1.0(5)
C2 C1 C6 C7 -178.7(3)
C14 C1 C6 C5 -178.0(3)
C2 C1 C6 C5 2.4(5)
C5 C6 C7 C8 179.4(3)
C1 C6 C7 C8 0.5(5)
C6 C7 C8 C9 179.6(3)
C6 C7 C8 C13 -1.7(5)
C7 C8 C9 C10 -179.8(4)
C13 C8 C9 C10 1.5(6)
C8 C9 C10 C11 -0.9(7)
C9 C10 C11 C12 -0.4(7)
C10 C11 C12 C13 0.9(7)
C11 C12 C13 C14 178.7(4)
C11 C12 C13 C8 -0.3(5)
C7 C8 C13 C14 1.3(5)
C9 C8 C13 C14 -179.9(3)
C7 C8 C13 C12 -179.6(3)
C9 C8 C13 C12 -0.9(5)
C2 C1 C14 C13 178.4(3)
C6 C1 C14 C13 -1.3(5)
C2 C1 C14 C15 -4.7(5)
C6 C1 C14 C15 175.7(3)
C12 C13 C14 C1 -178.8(3)
C8 C13 C14 C1 0.1(5)
C12 C13 C14 C15 4.2(5)
C8 C13 C14 C15 -176.9(3)
C22 N2 C15 C14 -164.7(3)
C16 N2 C15 C14 21.9(6)
C1 C14 C15 N2 83.1(4)
C13 C14 C15 N2 -99.8(4)
C22 N2 C16 C17 179.4(4)
C15 N2 C16 C17 -6.6(7)
C22 N2 C16 C21 1.1(4)
C15 N2 C16 C21 175.1(3)
C21 C16 C17 C18 -0.3(6)
N2 C16 C17 C18 -178.4(4)
C16 C17 C18 C19 0.2(6)
C17 C18 C19 C20 0.2(7)
C18 C19 C20 C21 -0.4(6)
C19 C20 C21 N1 179.2(4)
C19 C20 C21 C16 0.3(6)
C22 N1 C21 C20 -179.4(4)
C23 N1 C21 C20 1.6(6)
C22 N1 C21 C16 -0.3(4)
C23 N1 C21 C16 -179.4(3)
C17 C16 C21 C20 0.1(6)
N2 C16 C21 C20 178.7(3)
C17 C16 C21 N1 -179.0(3)
N2 C16 C21 N1 -0.5(4)
C16 N2 C22 N1 -1.3(4)
C15 N2 C22 N1 -176.0(3)
C21 N1 C22 N2 1.0(4)
C23 N1 C22 N2 -179.9(3)
C22 N1 C23 C24 -107.8(4)
C21 N1 C23 C24 71.1(5)
N1 C23 C24 C25 -173.9(4)
C23 C24 C25 C26 -178.1(4)
